data_7024167
loop_
_publ_author_name
'Hild, Fr\'ed\'eric'
'Haquette, Pierre'
'Brelot, Lydia'
'Dagorne, Samuel'

_publ_section_title
;
 Synthesis and structural characterization of well-defined anionic
 aluminum alkoxide complexes supported by NON-type diamido ether
 tridentate ligands and their use for the controlled ROP of lactide.
;
_journal_issue 2
_journal_name_full 'Dalton transactions (Cambridge, England : 2003)'
_journal_page_first 533
_journal_page_last 540
_journal_paper_doi 10.1039/b911802k
_journal_volume 39
_journal_year 2010
_chemical_formula_moiety 'C44 H56 Al Li N2 O5'
_chemical_formula_sum 'C44 H56 Al Li N2 O5'
_chemical_formula_weight 726.83
_chemical_name_systematic
;
?
;
_space_group_IT_number 4
_symmetry_cell_setting monoclinic
_symmetry_space_group_name_Hall 'P 2yb'
_symmetry_space_group_name_H-M 'P 1 21 1'
_atom_sites_solution_hydrogens geom
_atom_sites_solution_primary direct
_atom_sites_solution_secondary difmap
_audit_creation_method SHELXL-97
_cell_angle_alpha 90.00
_cell_angle_beta 107.960(3)
_cell_angle_gamma 90.00
_cell_formula_units_Z 2
_cell_length_a 8.7739(4)
_cell_length_b 20.3007(11)
_cell_length_c 11.7890(6)
_cell_measurement_reflns_used 6969
_cell_measurement_temperature 173(2)
_cell_measurement_theta_max 27.485
_cell_measurement_theta_min 0.998
_cell_volume 1997.49(18)
_computing_cell_refinement 'Denzo (Nonius B.V., 1998)'
_computing_data_collection 'Collect (Nonius B.V., 1998)'
_computing_data_reduction 'Denzo (Nonius B.V., 1998)'
_computing_molecular_graphics 'PLATON 98 (Spek, 1998)'
_computing_publication_material 'SHELXL-97 (Sheldrick, 1997)'
_computing_structure_refinement 'SHELXL-97 (Sheldrick, 1997)'
_computing_structure_solution 'SHELXS-97 (Sheldrick, 1997)'
_diffrn_ambient_temperature 173(2)
_diffrn_measured_fraction_theta_full 0.998
_diffrn_measured_fraction_theta_max 0.998
_diffrn_measurement_device_type KappaCCD
_diffrn_measurement_method 'phi and omega scans'
_diffrn_radiation_monochromator graphite
_diffrn_radiation_source 'fine-focus sealed tube'
_diffrn_radiation_type MoK\a
_diffrn_radiation_wavelength 0.71073
_diffrn_reflns_av_R_equivalents 0.0807
_diffrn_reflns_av_sigmaI/netI 0.1122
_diffrn_reflns_limit_h_max 8
_diffrn_reflns_limit_h_min -11
_diffrn_reflns_limit_k_max 24
_diffrn_reflns_limit_k_min -26
_diffrn_reflns_limit_l_max 15
_diffrn_reflns_limit_l_min -11
_diffrn_reflns_number 10906
_diffrn_reflns_theta_full 27.47
_diffrn_reflns_theta_max 27.47
_diffrn_reflns_theta_min 1.82
_exptl_absorpt_coefficient_mu 0.098
_exptl_absorpt_correction_type none
_exptl_crystal_colour yellow
_exptl_crystal_density_diffrn 1.208
_exptl_crystal_density_method 'not measured'
_exptl_crystal_description block
_exptl_crystal_F_000 780
_exptl_crystal_size_max 0.30
_exptl_crystal_size_mid 0.15
_exptl_crystal_size_min 0.10
_refine_diff_density_max 0.675
_refine_diff_density_min -0.412
_refine_diff_density_rms 0.121
_refine_ls_abs_structure_details 'Flack H D (1983), Acta Cryst. A39, 876-881'
_refine_ls_abs_structure_Flack -10(10)
_refine_ls_extinction_coef 0.061(8)
_refine_ls_extinction_expression Fc^*^=kFc[1+0.001xFc^2^\l^3^/sin(2\q)]^-1/4^
_refine_ls_extinction_method SHELXL
_refine_ls_goodness_of_fit_ref 1.026
_refine_ls_hydrogen_treatment constr
_refine_ls_matrix_type full
_refine_ls_number_parameters 467
_refine_ls_number_reflns 4707
_refine_ls_number_restraints 14
_refine_ls_restrained_S_all 1.031
_refine_ls_R_factor_all 0.1554
_refine_ls_R_factor_gt 0.0890
_refine_ls_shift/su_max 0.000
_refine_ls_shift/su_mean 0.000
_refine_ls_structure_factor_coef Fsqd
_refine_ls_weighting_details 'calc w=1/[\s^2^(Fo^2^)+(0.1391P)^2^+0.0000P] where P=(Fo^2^+2Fc^2^)/3'
_refine_ls_weighting_scheme calc
_refine_ls_wR_factor_gt 0.2010
_refine_ls_wR_factor_ref 0.2392
_reflns_number_gt 2780
_reflns_number_total 4707
_reflns_threshold_expression I>2sigma(I)
_cod_data_source_file b911802k.txt
_cod_data_source_block welt7
_cod_depositor_comments
;
The following automatic conversions were performed:

'_symmetry_cell_setting' value 'Monoclinic' changed to 'monoclinic'
according to /home/saulius/struct/CIF-dictionaries/cif_core.dic
dictionary named 'cif_core.dic' version 2.4.2 from 2011-04-26.

Automatic conversion script
Id: cif_fix_values 1891 2012-01-12 08:04:46Z andrius 
;
_cod_original_cell_volume 1997.49(17)
_cod_original_sg_symbol_H-M 'P 21'
_cod_database_code 7024167

loop_
_symmetry_equiv_pos_as_xyz
'x, y, z'
'-x, y+1/2, -z'

loop_
_atom_site_label
_atom_site_type_symbol
_atom_site_fract_x
_atom_site_fract_y
_atom_site_fract_z
_atom_site_U_iso_or_equiv
_atom_site_adp_type
_atom_site_occupancy
_atom_site_symmetry_multiplicity
_atom_site_calc_flag
_atom_site_refinement_flags
_atom_site_disorder_assembly
_atom_site_disorder_group
C1 C -1.5755(7) 0.1399(3) -1.6082(5) 0.0457(15) Uani 1 1 d . D .
H1 H -1.5843 0.1801 -1.5616 0.055 Uiso 1 1 calc R . .
C2 C -1.6126(8) 0.1631(4) -1.7377(6) 0.061(2) Uani 1 1 d . . .
H2A H -1.5642 0.2068 -1.7415 0.073 Uiso 1 1 calc R . .
H2B H -1.5719 0.1312 -1.7850 0.073 Uiso 1 1 calc R . .
C3 C -1.7938(9) 0.1669(6) -1.7828(8) 0.092(2) Uani 1 1 d . . .
H3A H -1.8323 0.2085 -1.7576 0.111 Uiso 1 1 calc R . .
H3B H -1.8334 0.1640 -1.8709 0.111 Uiso 1 1 calc R . .
C4 C -1.8490(10) 0.1083(6) -1.7267(8) 0.092(2) Uani 1 1 d . . .
H4A H -1.9532 0.1178 -1.7140 0.111 Uiso 1 1 calc R . .
H4B H -1.8617 0.0692 -1.7790 0.111 Uiso 1 1 calc R . .
C5 C -1.7222(8) 0.0959(5) -1.6093(6) 0.064(2) Uani 1 1 d . . .
H5A H -1.6913 0.0489 -1.6017 0.077 Uiso 1 1 calc R . .
H5B H -1.7625 0.1079 -1.5423 0.077 Uiso 1 1 calc R . .
C6 C -1.3690(8) 0.0582(3) -1.5956(6) 0.0480(16) Uani 1 1 d . B .
C7 C -1.4568(11) 0.0196(4) -1.6938(7) 0.067(2) Uani 1 1 d . . .
H7 H -1.5638 0.0322 -1.7353 0.081 Uiso 1 1 calc R . .
C8 C -1.3947(13) -0.0352(4) -1.7322(8) 0.075(2) Uani 1 1 d . . .
H8 H -1.4594 -0.0602 -1.7975 0.090 Uiso 1 1 calc R . .
C9 C -1.2399(15) -0.0537(4) -1.6763(8) 0.081(3) Uani 1 1 d . . .
H9 H -1.1981 -0.0920 -1.7024 0.097 Uiso 1 1 calc R . .
C10 C -1.1420(12) -0.0166(4) -1.5806(7) 0.070(2) Uani 1 1 d . . .
H10 H -1.0334 -0.0286 -1.5430 0.084 Uiso 1 1 calc R . .
C11 C -1.2085(9) 0.0381(3) -1.5427(6) 0.0502(16) Uani 1 1 d . B .
C12 C -1.0115(7) 0.0563(3) -1.3487(7) 0.0510(17) Uani 1 1 d . B .
C13 C -0.8643(8) 0.0331(4) -1.3459(8) 0.063(2) Uani 1 1 d . . .
H13 H -0.8335 0.0320 -1.4164 0.076 Uiso 1 1 calc R . .
C14 C -0.7588(9) 0.0109(4) -1.2361(10) 0.081(3) Uani 1 1 d . . .
H14 H -0.6578 -0.0077 -1.2320 0.098 Uiso 1 1 calc R . .
C15 C -0.8051(9) 0.0166(4) -1.1364(9) 0.073(2) Uani 1 1 d . . .
H15 H -0.7338 0.0020 -1.0625 0.087 Uiso 1 1 calc R . .
C16 C -0.9524(7) 0.0429(4) -1.1379(7) 0.0564(18) Uani 1 1 d . . .
H16 H -0.9794 0.0463 -1.0660 0.068 Uiso 1 1 calc R . .
C17 C -1.0608(7) 0.0644(3) -1.2459(6) 0.0474(16) Uani 1 1 d . B .
C18 C -1.2822(7) 0.0933(3) -1.1691(5) 0.0448(15) Uani 1 1 d . B .
H18 H -1.3952 0.1084 -1.2058 0.054 Uiso 1 1 calc R . .
C19 C -1.2933(9) 0.0248(4) -1.1133(6) 0.064(2) Uani 1 1 d D . .
H19A H -1.2243 -0.0078 -1.1363 0.077 Uiso 1 1 calc R A 1
H19B H -1.4051 0.0084 -1.1387 0.077 Uiso 1 1 calc R A 1
C20 C -1.232(3) 0.0383(11) -0.9726(13) 0.096(4) Uani 0.50 1 d PD B 1
H20A H -1.2883 0.0101 -0.9301 0.115 Uiso 0.50 1 calc PR B 1
H20B H -1.1148 0.0306 -0.9392 0.115 Uiso 0.50 1 calc PR B 1
C21 C -1.273(4) 0.1115(11) -0.965(3) 0.096(4) Uani 0.50 1 d PD B 1
H21A H -1.3900 0.1185 -0.9836 0.115 Uiso 0.50 1 calc PR B 1
H21B H -1.2166 0.1306 -0.8860 0.115 Uiso 0.50 1 calc PR B 1
C20B C -1.322(3) 0.0361(13) -0.9967(14) 0.096(4) Uani 0.50 1 d PD B 2
H20C H -1.2723 0.0009 -0.9390 0.115 Uiso 0.50 1 calc PR B 2
H20D H -1.4376 0.0383 -1.0062 0.115 Uiso 0.50 1 calc PR B 2
C21B C -1.241(4) 0.1020(12) -0.957(2) 0.096(4) Uani 0.50 1 d PD B 2
H21C H -1.1377 0.0948 -0.8934 0.115 Uiso 0.50 1 calc PR B 2
H21D H -1.3098 0.1294 -0.9231 0.115 Uiso 0.50 1 calc PR B 2
C22 C -1.2104(9) 0.1383(4) -1.0618(6) 0.068(2) Uani 1 1 d D . .
H22A H -1.0919 0.1367 -1.0365 0.081 Uiso 1 1 calc R B 1
H22B H -1.2455 0.1844 -1.0811 0.081 Uiso 1 1 calc R B 1
C23 C -1.5672(6) 0.2007(3) -1.3466(5) 0.0428(14) Uani 1 1 d . . .
H23A H -1.6011 0.1540 -1.3556 0.051 Uiso 1 1 calc R . .
H23B H -1.6439 0.2261 -1.4109 0.051 Uiso 1 1 calc R . .
C24 C -1.5730(7) 0.2258(3) -1.2275(5) 0.0414(14) Uani 1 1 d . . .
C25 C -1.6501(8) 0.1890(4) -1.1624(6) 0.0568(18) Uani 1 1 d . . .
H25 H -1.6971 0.1479 -1.1927 0.068 Uiso 1 1 calc R . .
C26 C -1.6590(10) 0.2113(5) -1.0544(7) 0.075(2) Uani 1 1 d . . .
H26 H -1.7128 0.1857 -1.0111 0.090 Uiso 1 1 calc R . .
C27 C -1.5915(11) 0.2697(5) -1.0094(7) 0.075(2) Uani 1 1 d . . .
H27 H -1.5966 0.2844 -0.9341 0.090 Uiso 1 1 calc R . .
C28 C -1.5153(11) 0.3077(5) -1.0729(7) 0.076(2) Uani 1 1 d . . .
H28 H -1.4677 0.3485 -1.0415 0.091 Uiso 1 1 calc R . .
C29 C -1.5089(9) 0.2857(4) -1.1834(6) 0.0573(18) Uani 1 1 d . . .
H29 H -1.4598 0.3123 -1.2285 0.069 Uiso 1 1 calc R . .
C30 C -1.0184(7) 0.2221(3) -1.4452(6) 0.0457(15) Uani 1 1 d . . .
H30A H -0.9726 0.1785 -1.4536 0.055 Uiso 1 1 calc R . .
H30B H -0.9370 0.2469 -1.3828 0.055 Uiso 1 1 calc R . .
C31 C -1.0549(7) 0.2583(3) -1.5604(6) 0.0439(15) Uani 1 1 d . . .
C32 C -0.9914(12) 0.3192(4) -1.5692(8) 0.074(2) Uani 1 1 d . . .
H32 H -0.9201 0.3385 -1.4996 0.089 Uiso 1 1 calc R . .
C33 C -1.0274(15) 0.3532(5) -1.6753(11) 0.101(3) Uani 1 1 d . . .
H33 H -0.9802 0.3949 -1.6790 0.121 Uiso 1 1 calc R . .
C34 C -1.1348(15) 0.3252(6) -1.7778(10) 0.097(3) Uani 1 1 d . . .
H34 H -1.1624 0.3482 -1.8515 0.117 Uiso 1 1 calc R . .
C35 C -1.2002(12) 0.2639(5) -1.7708(8) 0.084(3) Uani 1 1 d . . .
H35 H -1.2736 0.2447 -1.8394 0.100 Uiso 1 1 calc R . .
C36 C -1.1581(10) 0.2314(4) -1.6640(7) 0.069(2) Uani 1 1 d . . .
H36 H -1.2011 0.1887 -1.6605 0.082 Uiso 1 1 calc R . .
C37 C -1.0118(13) 0.3004(6) -1.1652(8) 0.104(3) Uani 1 1 d D . .
H37A H -0.9083 0.3119 -1.1775 0.125 Uiso 1 1 calc R C 1
H37B H -1.0276 0.2522 -1.1762 0.125 Uiso 1 1 calc R C 1
C38 C -1.008(5) 0.3186(14) -1.043(2) 0.128(6) Uani 0.50 1 d PD D 1
H38A H -0.9052 0.3078 -0.9818 0.154 Uiso 0.50 1 calc PR D 1
H38B H -1.0997 0.3013 -1.0203 0.154 Uiso 0.50 1 calc PR D 1
C39 C -1.025(3) 0.394(2) -1.0793(18) 0.128(6) Uani 0.50 1 d PD D 1
H39A H -1.0656 0.4193 -1.0229 0.154 Uiso 0.50 1 calc PR D 1
H39B H -0.9187 0.4123 -1.0762 0.154 Uiso 0.50 1 calc PR D 1
C38B C -0.975(5) 0.3486(18) -1.059(3) 0.128(6) Uani 0.50 1 d PD D 2
H38C H -0.9612 0.3239 -0.9845 0.154 Uiso 0.50 1 calc PR D 2
H38D H -0.8747 0.3727 -1.0525 0.154 Uiso 0.50 1 calc PR D 2
C39B C -1.103(3) 0.3938(17) -1.0774(17) 0.128(6) Uani 0.50 1 d PD D 2
H39C H -1.0679 0.4361 -1.0356 0.154 Uiso 0.50 1 calc PR D 2
H39D H -1.1930 0.3754 -1.0535 0.154 Uiso 0.50 1 calc PR D 2
C40 C -1.1434(13) 0.4006(5) -1.2087(11) 0.117(4) Uani 1 1 d D . .
H40A H -1.2520 0.4134 -1.2080 0.140 Uiso 1 1 calc R D 1
H40B H -1.1047 0.4328 -1.2565 0.140 Uiso 1 1 calc R D 1
C41 C -1.392(3) 0.4123(11) -1.478(2) 0.099(3) Uani 0.50 1 d P D 1
H41A H -1.2768 0.4237 -1.4520 0.119 Uiso 0.50 1 calc PR D 1
H41B H -1.4431 0.4310 -1.4216 0.119 Uiso 0.50 1 calc PR D 1
C42 C -1.481(3) 0.4386(13) -1.615(2) 0.099(3) Uani 0.50 1 d P D 1
H42A H -1.4937 0.4870 -1.6199 0.119 Uiso 0.50 1 calc PR D 1
H42B H -1.4272 0.4231 -1.6729 0.119 Uiso 0.50 1 calc PR D 1
C43 C -1.629(3) 0.4046(11) -1.627(2) 0.099(3) Uani 0.50 1 d P D 1
H43A H -1.6778 0.3897 -1.7105 0.119 Uiso 0.50 1 calc PR D 1
H43B H -1.7054 0.4344 -1.6060 0.119 Uiso 0.50 1 calc PR D 1
C44 C -1.590(3) 0.3415(11) -1.538(2) 0.099(3) Uani 0.50 1 d P D 1
H44A H -1.6409 0.3458 -1.4742 0.119 Uiso 0.50 1 calc PR D 1
H44B H -1.6250 0.2998 -1.5817 0.119 Uiso 0.50 1 calc PR D 1
C41B C -1.354(2) 0.4076(9) -1.5278(19) 0.099(3) Uani 0.50 1 d PD D 2
H41C H -1.2991 0.4008 -1.5885 0.119 Uiso 0.50 1 calc PR D 2
H41D H -1.2873 0.4342 -1.4605 0.119 Uiso 0.50 1 calc PR D 2
C42B C -1.533(3) 0.4351(13) -1.582(2) 0.099(3) Uani 0.50 1 d PD D 2
H42C H -1.5381 0.4799 -1.6164 0.119 Uiso 0.50 1 calc PR D 2
H42D H -1.5973 0.4322 -1.5267 0.119 Uiso 0.50 1 calc PR D 2
C43B C -1.570(3) 0.3738(10) -1.6856(18) 0.099(3) Uani 0.50 1 d PD D 2
H43C H -1.6858 0.3699 -1.7296 0.119 Uiso 0.50 1 calc PR D 2
H43D H -1.5089 0.3796 -1.7427 0.119 Uiso 0.50 1 calc PR D 2
C44B C -1.510(3) 0.3167(9) -1.6038(19) 0.099(3) Uani 0.50 1 d PD D 2
H44C H -1.6013 0.2911 -1.5937 0.119 Uiso 0.50 1 calc PR D 2
H44D H -1.4441 0.2873 -1.6363 0.119 Uiso 0.50 1 calc PR D 2
Al1 Al -1.28455(18) 0.14706(8) -1.40214(15) 0.0361(4) Uani 1 1 d . B .
Li1 Li -1.2878(13) 0.2808(5) -1.3777(12) 0.056(3) Uani 1 1 d . . .
N1 N -1.4183(6) 0.1125(3) -1.5479(4) 0.0429(12) Uani 1 1 d . . .
N2 N -1.2104(5) 0.0934(3) -1.2647(4) 0.0400(11) Uani 1 1 d . . .
O1 O -1.1212(5) 0.0809(2) -1.4526(4) 0.0486(11) Uani 1 1 d . . .
O2 O -1.4116(4) 0.2060(2) -1.3596(3) 0.0389(9) Uani 1 1 d . B .
O3 O -1.1567(4) 0.2133(2) -1.4090(4) 0.0443(10) Uani 1 1 d . B .
O4 O -1.1413(7) 0.3349(3) -1.2522(5) 0.0739(16) Uani 1 1 d . D .
O5 O -1.4140(6) 0.3448(3) -1.4891(6) 0.0683(15) Uani 1 1 d . D .

loop_
_atom_site_aniso_label
_atom_site_aniso_U_11
_atom_site_aniso_U_22
_atom_site_aniso_U_33
_atom_site_aniso_U_23
_atom_site_aniso_U_13
_atom_site_aniso_U_12
C1 0.047(3) 0.053(4) 0.037(3) -0.001(3) 0.013(3) -0.006(3)
C2 0.058(4) 0.085(6) 0.036(3) 0.012(3) 0.010(3) -0.009(4)
C3 0.056(3) 0.140(7) 0.069(4) 0.012(4) 0.002(3) -0.012(4)
C4 0.056(3) 0.140(7) 0.069(4) 0.012(4) 0.002(3) -0.012(4)
C5 0.067(5) 0.077(5) 0.058(4) -0.016(4) 0.032(4) -0.019(4)
C6 0.067(4) 0.043(4) 0.045(4) -0.002(3) 0.033(3) -0.010(3)
C7 0.105(6) 0.050(4) 0.055(4) -0.007(4) 0.036(4) -0.016(4)
C8 0.114(7) 0.053(5) 0.069(5) -0.017(4) 0.041(5) -0.017(5)
C9 0.153(10) 0.040(4) 0.073(6) -0.020(4) 0.067(6) -0.009(5)
C10 0.104(6) 0.056(5) 0.071(5) 0.008(4) 0.055(5) 0.005(4)
C11 0.076(5) 0.036(3) 0.054(4) -0.003(3) 0.042(4) -0.004(3)
C12 0.044(3) 0.037(3) 0.075(5) 0.006(3) 0.023(3) 0.004(3)
C13 0.051(4) 0.050(4) 0.096(6) 0.005(4) 0.033(4) 0.002(3)
C14 0.048(4) 0.070(6) 0.130(9) 0.005(6) 0.033(5) 0.009(4)
C15 0.050(4) 0.054(5) 0.102(7) 0.018(4) 0.004(4) 0.004(4)
C16 0.037(3) 0.053(4) 0.070(5) 0.014(4) 0.003(3) 0.005(3)
C17 0.041(3) 0.036(3) 0.062(4) 0.011(3) 0.011(3) 0.004(3)
C18 0.030(3) 0.055(4) 0.044(3) 0.002(3) 0.004(2) 0.005(3)
C19 0.060(4) 0.072(5) 0.063(5) 0.012(4) 0.026(4) -0.009(4)
C20 0.099(10) 0.143(8) 0.045(5) 0.007(5) 0.019(6) 0.031(8)
C21 0.099(10) 0.143(8) 0.045(5) 0.007(5) 0.019(6) 0.031(8)
C20B 0.099(10) 0.143(8) 0.045(5) 0.007(5) 0.019(6) 0.031(8)
C21B 0.099(10) 0.143(8) 0.045(5) 0.007(5) 0.019(6) 0.031(8)
C22 0.069(4) 0.062(5) 0.056(4) -0.008(4) -0.004(3) 0.016(4)
C23 0.036(3) 0.054(4) 0.036(3) 0.000(3) 0.007(2) 0.006(3)
C24 0.044(3) 0.045(3) 0.034(3) 0.005(3) 0.010(3) 0.015(3)
C25 0.060(4) 0.056(4) 0.054(4) 0.012(3) 0.018(3) 0.005(4)
C26 0.090(6) 0.085(6) 0.056(5) 0.013(5) 0.032(4) 0.002(5)
C27 0.084(5) 0.100(7) 0.045(4) 0.006(5) 0.026(4) 0.020(5)
C28 0.089(6) 0.080(6) 0.054(5) -0.012(4) 0.016(4) 0.002(5)
C29 0.064(4) 0.059(4) 0.049(4) -0.008(3) 0.018(3) -0.002(4)
C30 0.040(3) 0.042(4) 0.053(4) -0.002(3) 0.011(3) -0.001(3)
C31 0.047(3) 0.037(3) 0.051(4) 0.000(3) 0.020(3) 0.001(3)
C32 0.115(7) 0.043(4) 0.077(6) -0.007(4) 0.049(5) -0.007(4)
C33 0.143(10) 0.059(6) 0.112(9) 0.031(6) 0.057(8) 0.002(6)
C34 0.129(9) 0.098(8) 0.071(6) 0.031(6) 0.041(6) 0.031(7)
C35 0.094(6) 0.094(7) 0.050(5) 0.004(5) 0.004(4) 0.002(6)
C36 0.080(5) 0.066(5) 0.049(4) -0.003(4) 0.005(4) -0.009(4)
C37 0.106(8) 0.108(8) 0.080(7) -0.026(6) 0.002(6) -0.004(7)
C38 0.132(14) 0.125(13) 0.143(9) -0.076(10) 0.067(9) -0.039(13)
C39 0.132(14) 0.125(13) 0.143(9) -0.076(10) 0.067(9) -0.039(13)
C38B 0.132(14) 0.125(13) 0.143(9) -0.076(10) 0.067(9) -0.039(13)
C39B 0.132(14) 0.125(13) 0.143(9) -0.076(10) 0.067(9) -0.039(13)
C40 0.107(7) 0.073(7) 0.181(12) -0.066(8) 0.061(8) -0.035(6)
C41 0.128(7) 0.075(4) 0.094(7) 0.020(4) 0.034(5) 0.006(4)
C42 0.128(7) 0.075(4) 0.094(7) 0.020(4) 0.034(5) 0.006(4)
C43 0.128(7) 0.075(4) 0.094(7) 0.020(4) 0.034(5) 0.006(4)
C44 0.128(7) 0.075(4) 0.094(7) 0.020(4) 0.034(5) 0.006(4)
C41B 0.128(7) 0.075(4) 0.094(7) 0.020(4) 0.034(5) 0.006(4)
C42B 0.128(7) 0.075(4) 0.094(7) 0.020(4) 0.034(5) 0.006(4)
C43B 0.128(7) 0.075(4) 0.094(7) 0.020(4) 0.034(5) 0.006(4)
C44B 0.128(7) 0.075(4) 0.094(7) 0.020(4) 0.034(5) 0.006(4)
Al1 0.0354(8) 0.0359(9) 0.0353(9) 0.0027(8) 0.0085(7) 0.0019(8)
Li1 0.053(6) 0.035(6) 0.085(8) -0.004(5) 0.026(6) 0.007(5)
N1 0.045(3) 0.043(3) 0.040(3) -0.002(2) 0.011(2) -0.006(2)
N2 0.034(2) 0.043(3) 0.041(3) 0.011(2) 0.007(2) 0.010(2)
O1 0.051(2) 0.035(2) 0.062(3) 0.004(2) 0.022(2) 0.0057(19)
O2 0.0311(18) 0.042(2) 0.040(2) 0.0012(19) 0.0061(15) 0.0035(18)
O3 0.038(2) 0.035(2) 0.061(3) 0.002(2) 0.0163(19) 0.0007(19)
O4 0.071(3) 0.052(3) 0.088(4) -0.018(3) 0.009(3) -0.004(3)
O5 0.059(3) 0.048(3) 0.100(4) 0.014(3) 0.027(3) 0.008(2)

loop_
_atom_type_symbol
_atom_type_description
_atom_type_scat_dispersion_real
_atom_type_scat_dispersion_imag
_atom_type_scat_source
C C 0.0033 0.0000 'International Tables Vol C Tables 4.2.6.8 and 6.1.1.4'
H H 0.0000 0.0000 'International Tables Vol C Tables 4.2.6.8 and 6.1.1.4'
Al Al 0.0645 0.0000 'International Tables Vol C Tables 4.2.6.8 and 6.1.1.4'
Li Li -0.0003 0.0000 'International Tables Vol C Tables 4.2.6.8 and 6.1.1.4'
N N 0.0061 0.0000 'International Tables Vol C Tables 4.2.6.8 and 6.1.1.4'
O O 0.0106 0.0000 'International Tables Vol C Tables 4.2.6.8 and 6.1.1.4'

loop_
_geom_angle_atom_site_label_1
_geom_angle_atom_site_label_2
_geom_angle_atom_site_label_3
_geom_angle
N1 C1 C2 118.9(5)
N1 C1 C5 116.1(6)
C2 C1 C5 104.2(5)
N1 C1 H1 105.5
C2 C1 H1 105.5
C5 C1 H1 105.5
C3 C2 C1 104.1(6)
C3 C2 H2A 110.9
C1 C2 H2A 110.9
C3 C2 H2B 110.9
C1 C2 H2B 110.9
H2A C2 H2B 109.0
C4 C3 C2 104.5(7)
C4 C3 H3A 110.9
C2 C3 H3A 110.9
C4 C3 H3B 110.9
C2 C3 H3B 110.9
H3A C3 H3B 108.9
C5 C4 C3 106.7(7)
C5 C4 H4A 110.4
C3 C4 H4A 110.4
C5 C4 H4B 110.4
C3 C4 H4B 110.4
H4A C4 H4B 108.6
C4 C5 C1 106.6(7)
C4 C5 H5A 110.4
C1 C5 H5A 110.4
C4 C5 H5B 110.4
C1 C5 H5B 110.4
H5A C5 H5B 108.6
N1 C6 C7 128.5(7)
N1 C6 C11 116.8(6)
C7 C6 C11 114.7(6)
C8 C7 C6 123.2(9)
C8 C7 H7 118.4
C6 C7 H7 118.4
C9 C8 C7 120.0(8)
C9 C8 H8 120.0
C7 C8 H8 120.0
C8 C9 C10 120.6(8)
C8 C9 H9 119.7
C10 C9 H9 119.7
C11 C10 C9 118.1(9)
C11 C10 H10 120.9
C9 C10 H10 120.9
C10 C11 O1 123.6(7)
C10 C11 C6 123.3(7)
O1 C11 C6 113.1(5)
C13 C12 O1 122.4(7)
C13 C12 C17 123.8(7)
O1 C12 C17 113.5(5)
C12 C13 C14 118.7(8)
C12 C13 H13 120.7
C14 C13 H13 120.7
C15 C14 C13 118.5(7)
C15 C14 H14 120.8
C13 C14 H14 120.8
C14 C15 C16 123.0(8)
C14 C15 H15 118.5
C16 C15 H15 118.5
C15 C16 C17 119.8(8)
C15 C16 H16 120.1
C17 C16 H16 120.1
N2 C17 C16 128.2(6)
N2 C17 C12 115.8(6)
C16 C17 C12 116.1(6)
N2 C18 C22 118.3(5)
N2 C18 C19 115.5(5)
C22 C18 C19 104.3(5)
N2 C18 H18 105.9
C22 C18 H18 105.9
C19 C18 H18 105.9
C20B C19 C18 107.7(12)
C18 C19 C20 103.9(10)
C20B C19 H19A 130.3
C18 C19 H19A 111.0
C20 C19 H19A 111.0
C20B C19 H19B 84.3
C18 C19 H19B 111.0
C20 C19 H19B 111.0
H19A C19 H19B 109.0
C21 C20 C19 102.4(18)
C21 C20 H20A 111.3
C19 C20 H20A 111.3
C21 C20 H20B 111.3
C19 C20 H20B 111.3
H20A C20 H20B 109.2
C22 C21 C20 99.0(16)
C22 C21 H21A 112.0
C20 C21 H21A 112.0
C22 C21 H21B 112.0
C20 C21 H21B 112.0
H21A C21 H21B 109.7
C19 C20B C21B 103.2(18)
C19 C20B H20C 111.1
C21B C20B H20C 111.1
C19 C20B H20D 111.1
C21B C20B H20D 111.1
H20C C20B H20D 109.1
C20B C21B C22 111(2)
C20B C21B H21C 109.5
C22 C21B H21C 109.5
C20B C21B H21D 109.5
C22 C21B H21D 109.5
H21C C21B H21D 108.1
C21 C22 C18 104.8(14)
C18 C22 C21B 104.5(13)
C21 C22 H22A 110.8
C18 C22 H22A 110.8
C21B C22 H22A 99.8
C21 C22 H22B 110.8
C18 C22 H22B 110.8
C21B C22 H22B 121.4
H22A C22 H22B 108.9
O2 C23 C24 112.5(5)
O2 C23 H23A 109.1
C24 C23 H23A 109.1
O2 C23 H23B 109.1
C24 C23 H23B 109.1
H23A C23 H23B 107.8
C29 C24 C25 118.7(6)
C29 C24 C23 121.6(6)
C25 C24 C23 119.6(6)
C26 C25 C24 120.7(8)
C26 C25 H25 119.7
C24 C25 H25 119.7
C27 C26 C25 120.5(8)
C27 C26 H26 119.8
C25 C26 H26 119.8
C26 C27 C28 120.0(8)
C26 C27 H27 120.0
C28 C27 H27 120.0
C27 C28 C29 119.5(9)
C27 C28 H28 120.2
C29 C28 H28 120.2
C24 C29 C28 120.5(7)
C24 C29 H29 119.7
C28 C29 H29 119.7
O3 C30 C31 111.9(5)
O3 C30 H30A 109.2
C31 C30 H30A 109.2
O3 C30 H30B 109.2
C31 C30 H30B 109.2
H30A C30 H30B 107.9
C32 C31 C36 117.3(7)
C32 C31 C30 122.3(7)
C36 C31 C30 120.4(6)
C31 C32 C33 122.3(9)
C31 C32 H32 118.8
C33 C32 H32 118.8
C32 C33 C34 119.0(9)
C32 C33 H33 120.5
C34 C33 H33 120.5
C35 C34 C33 119.6(9)
C35 C34 H34 120.2
C33 C34 H34 120.2
C36 C35 C34 119.4(9)
C36 C35 H35 120.3
C34 C35 H35 120.3
C35 C36 C31 122.4(8)
C35 C36 H36 118.8
C31 C36 H36 118.8
O4 C37 C38 110.2(18)
O4 C37 C38B 100.8(19)
O4 C37 H37A 109.6
C38 C37 H37A 109.6
C38B C37 H37A 89.8
O4 C37 H37B 109.6
C38 C37 H37B 109.6
C38B C37 H37B 136.1
H37A C37 H37B 108.1
C37 C38 C39 90.4(19)
C37 C38 H38A 113.6
C39 C38 H38A 113.6
C37 C38 H38B 113.6
C39 C38 H38B 113.6
H38A C38 H38B 110.8
C40 C39 C38 109(2)
C40 C39 H39A 109.9
C38 C39 H39A 109.9
C40 C39 H39B 109.9
C38 C39 H39B 109.9
H39A C39 H39B 108.3
C39B C38B C37 110(3)
C39B C38B H38C 109.8
C37 C38B H38C 109.8
C39B C38B H38D 109.8
C37 C38B H38D 109.8
H38C C38B H38D 108.2
C38B C39B C40 98(2)
C38B C39B H39C 112.2
C40 C39B H39C 112.2
C38B C39B H39D 112.2
C40 C39B H39D 112.2
H39C C39B H39D 109.8
O4 C40 C39B 105.3(16)
O4 C40 C39 101.2(16)
O4 C40 H40A 111.5
C39B C40 H40A 86.4
C39 C40 H40A 111.5
O4 C40 H40B 111.5
C39B C40 H40B 129.9
C39 C40 H40B 111.5
H40A C40 H40B 109.4
O5 C41 C42 102.8(18)
O5 C41 H41A 111.2
C42 C41 H41A 111.2
O5 C41 H41B 111.2
C42 C41 H41B 111.2
H41A C41 H41B 109.1
C43 C42 C41 94.6(18)
C43 C42 H42A 112.8
C41 C42 H42A 112.8
C43 C42 H42B 112.8
C41 C42 H42B 112.8
H42A C42 H42B 110.3
C42 C43 C44 108.1(19)
C42 C43 H43A 110.1
C44 C43 H43A 110.1
C42 C43 H43B 110.1
C44 C43 H43B 110.1
H43A C43 H43B 108.4
O5 C44 C43 101.8(16)
O5 C44 H44A 111.4
C43 C44 H44A 111.4
O5 C44 H44B 111.4
C43 C44 H44B 111.4
H44A C44 H44B 109.3
O5 C41B C42B 91.7(14)
O5 C41B H41C 113.3
C42B C41B H41C 113.3
O5 C41B H41D 113.3
C42B C41B H41D 113.3
H41C C41B H41D 110.7
C41B C42B C43B 88.9(14)
C41B C42B H42C 113.8
C43B C42B H42C 113.8
C41B C42B H42D 113.8
C43B C42B H42D 113.8
H42C C42B H42D 111.1
C44B C43B C42B 98.8(14)
C44B C43B H43C 112.0
C42B C43B H43C 112.0
C44B C43B H43D 112.0
C42B C43B H43D 112.0
H43C C43B H43D 109.7
O5 C44B C43B 106.2(13)
O5 C44B H44C 110.5
C43B C44B H44C 110.5
O5 C44B H44D 110.5
C43B C44B H44D 110.5
H44C C44B H44D 108.7
O3 Al1 O2 87.9(2)
O3 Al1 N1 117.7(2)
O2 Al1 N1 103.6(2)
O3 Al1 N2 114.9(2)
O2 Al1 N2 102.8(2)
N1 Al1 N2 121.1(2)
O3 Al1 O1 88.64(18)
O2 Al1 O1 176.56(19)
N1 Al1 O1 78.4(2)
N2 Al1 O1 78.3(2)
O3 Al1 Li1 43.7(3)
O2 Al1 Li1 44.4(3)
N1 Al1 Li1 116.2(3)
N2 Al1 Li1 119.6(3)
O1 Al1 Li1 132.2(3)
O3 Li1 O2 81.2(5)
O3 Li1 O5 127.4(7)
O2 Li1 O5 112.5(6)
O3 Li1 O4 104.7(6)
O2 Li1 O4 128.3(7)
O5 Li1 O4 103.9(6)
O3 Li1 Al1 40.1(2)
O2 Li1 Al1 41.3(2)
O5 Li1 Al1 128.2(6)
O4 Li1 Al1 127.5(6)
C6 N1 C1 118.7(5)
C6 N1 Al1 119.1(4)
C1 N1 Al1 122.1(4)
C17 N2 C18 119.3(5)
C17 N2 Al1 116.0(4)
C18 N2 Al1 123.3(4)
C12 O1 C11 120.7(5)
C12 O1 Al1 108.4(4)
C11 O1 Al1 109.7(4)
C23 O2 Al1 132.4(4)
C23 O2 Li1 131.8(5)
Al1 O2 Li1 94.3(4)
C30 O3 Al1 136.4(4)
C30 O3 Li1 126.5(5)
Al1 O3 Li1 96.3(4)
C40 O4 C37 106.8(7)
C40 O4 Li1 135.3(7)
C37 O4 Li1 116.7(6)
C41 O5 C44B 119.4(13)
C41 O5 C44 100.4(14)
C44B O5 C44 52.2(12)
C44B O5 C41B 101.8(10)
C44 O5 C41B 110.0(11)
C41 O5 Li1 124.7(11)
C44B O5 Li1 114.2(9)
C44 O5 Li1 123.0(9)
C41B O5 Li1 126.6(8)

loop_
_geom_bond_atom_site_label_1
_geom_bond_atom_site_label_2
_geom_bond_distance
C1 N1 1.453(8)
C1 C2 1.533(8)
C1 C5 1.563(9)
C1 H1 1.0000
C2 C3 1.515(10)
C2 H2A 0.9900
C2 H2B 0.9900
C3 C4 1.512(15)
C3 H3A 0.9900
C3 H3B 0.9900
C4 C5 1.505(11)
C4 H4A 0.9900
C4 H4B 0.9900
C5 H5A 0.9900
C5 H5B 0.9900
C6 N1 1.366(9)
C6 C7 1.413(10)
C6 C11 1.414(10)
C7 C8 1.376(12)
C7 H7 0.9500
C8 C9 1.367(14)
C8 H8 0.9500
C9 C10 1.407(13)
C9 H9 0.9500
C10 C11 1.391(10)
C10 H10 0.9500
C11 O1 1.403(8)
C12 C13 1.365(9)
C12 O1 1.396(8)
C12 C17 1.417(10)
C13 C14 1.413(13)
C13 H13 0.9500
C14 C15 1.362(13)
C14 H14 0.9500
C15 C16 1.393(11)
C15 H15 0.9500
C16 C17 1.403(9)
C16 H16 0.9500
C17 N2 1.392(8)
C18 N2 1.450(8)
C18 C22 1.531(10)
C18 C19 1.554(10)
C18 H18 1.0000
C19 C20B 1.488(15)
C19 C20 1.601(15)
C19 H19A 0.9900
C19 H19B 0.9900
C20 C21 1.539(19)
C20 H20A 0.9900
C20 H20B 0.9900
C21 C22 1.513(18)
C21 H21A 0.9900
C21 H21B 0.9900
C20B C21B 1.519(19)
C20B H20C 0.9900
C20B H20D 0.9900
C21B C22 1.533(17)
C21B H21C 0.9900
C21B H21D 0.9900
C22 H22A 0.9900
C22 H22B 0.9900
C23 O2 1.423(6)
C23 C24 1.509(8)
C23 H23A 0.9900
C23 H23B 0.9900
C24 C29 1.372(10)
C24 C25 1.388(9)
C25 C26 1.376(11)
C25 H25 0.9500
C26 C27 1.358(13)
C26 H26 0.9500
C27 C28 1.383(12)
C27 H27 0.9500
C28 C29 1.394(10)
C28 H28 0.9500
C29 H29 0.9500
C30 O3 1.416(7)
C30 C31 1.489(9)
C30 H30A 0.9900
C30 H30B 0.9900
C31 C32 1.372(10)
C31 C36 1.389(10)
C32 C33 1.378(13)
C32 H32 0.9500
C33 C34 1.403(16)
C33 H33 0.9500
C34 C35 1.382(16)
C34 H34 0.9500
C35 C36 1.368(12)
C35 H35 0.9500
C36 H36 0.9500
C37 O4 1.454(12)
C37 C38 1.476(17)
C37 C38B 1.540(17)
C37 H37A 0.9900
C37 H37B 0.9900
C38 C39 1.59(5)
C38 H38A 0.9900
C38 H38B 0.9900
C39 C40 1.565(18)
C39 H39A 0.9900
C39 H39B 0.9900
C38B C39B 1.41(5)
C38B H38C 0.9900
C38B H38D 0.9900
C39B C40 1.484(18)
C39B H39C 0.9900
C39B H39D 0.9900
C40 O4 1.431(11)
C40 H40A 0.9900
C40 H40B 0.9900
C41 O5 1.38(2)
C41 C42 1.65(3)
C41 H41A 0.9900
C41 H41B 0.9900
C42 C43 1.44(3)
C42 H42A 0.9900
C42 H42B 0.9900
C43 C44 1.63(3)
C43 H43A 0.9900
C43 H43B 0.9900
C44 O5 1.47(2)
C44 H44A 0.9900
C44 H44B 0.9900
C41B O5 1.50(2)
C41B C42B 1.597(19)
C41B H41C 0.9900
C41B H41D 0.9900
C42B C43B 1.70(4)
C42B H42C 0.9900
C42B H42D 0.9900
C43B C44B 1.50(3)
C43B H43C 0.9900
C43B H43D 0.9900
C44B O5 1.47(2)
C44B H44C 0.9900
C44B H44D 0.9900
Al1 O3 1.769(4)
Al1 O2 1.808(4)
Al1 N1 1.892(5)
Al1 N2 1.893(5)
Al1 O1 2.177(4)
Al1 Li1 2.731(11)
Li1 O3 1.897(11)
Li1 O2 1.918(12)
Li1 O5 1.935(13)
Li1 O4 1.968(13)

loop_
_geom_torsion_atom_site_label_1
_geom_torsion_atom_site_label_2
_geom_torsion_atom_site_label_3
_geom_torsion_atom_site_label_4
_geom_torsion
N1 C1 C2 C3 162.1(7)
C5 C1 C2 C3 31.0(9)
C1 C2 C3 C4 -38.1(10)
C2 C3 C4 C5 30.3(11)
C3 C4 C5 C1 -10.6(11)
N1 C1 C5 C4 -145.4(7)
C2 C1 C5 C4 -12.6(9)
N1 C6 C7 C8 -178.4(7)
C11 C6 C7 C8 3.0(10)
C6 C7 C8 C9 -1.6(13)
C7 C8 C9 C10 -0.9(13)
C8 C9 C10 C11 1.7(11)
C9 C10 C11 O1 -176.6(6)
C9 C10 C11 C6 -0.1(10)
N1 C6 C11 C10 179.1(6)
C7 C6 C11 C10 -2.1(9)
N1 C6 C11 O1 -4.0(8)
C7 C6 C11 O1 174.7(5)
O1 C12 C13 C14 178.2(6)
C17 C12 C13 C14 5.3(11)
C12 C13 C14 C15 -3.3(12)
C13 C14 C15 C16 0.6(13)
C14 C15 C16 C17 0.5(12)
C15 C16 C17 N2 -178.1(7)
C15 C16 C17 C12 1.2(10)
C13 C12 C17 N2 175.2(7)
O1 C12 C17 N2 1.8(8)
C13 C12 C17 C16 -4.2(10)
O1 C12 C17 C16 -177.6(6)
N2 C18 C19 C20B 163.0(10)
C22 C18 C19 C20B 31.4(11)
N2 C18 C19 C20 134.2(10)
C22 C18 C19 C20 2.6(11)
C20B C19 C20 C21 -74(3)
C18 C19 C20 C21 27.2(19)
C19 C20 C21 C22 -46(2)
C18 C19 C20B C21B -29(2)
C20 C19 C20B C21B 57(3)
C19 C20B C21B C22 17(3)
C20 C21 C22 C18 49(2)
C20 C21 C22 C21B -41(9)
N2 C18 C22 C21 -162.5(12)
C19 C18 C22 C21 -32.5(13)
N2 C18 C22 C21B -149.6(14)
C19 C18 C22 C21B -19.6(14)
C20B C21B C22 C21 95(12)
C20B C21B C22 C18 2(3)
O2 C23 C24 C29 48.6(8)
O2 C23 C24 C25 -134.0(6)
C29 C24 C25 C26 -1.5(10)
C23 C24 C25 C26 -179.0(6)
C24 C25 C26 C27 -0.4(12)
C25 C26 C27 C28 1.1(13)
C26 C27 C28 C29 0.2(12)
C25 C24 C29 C28 2.7(10)
C23 C24 C29 C28 -179.8(6)
C27 C28 C29 C24 -2.1(12)
O3 C30 C31 C32 115.9(7)
O3 C30 C31 C36 -63.2(8)
C36 C31 C32 C33 0.3(12)
C30 C31 C32 C33 -178.8(8)
C31 C32 C33 C34 1.1(15)
C32 C33 C34 C35 -1.0(16)
C33 C34 C35 C36 -0.5(16)
C34 C35 C36 C31 1.9(15)
C32 C31 C36 C35 -1.8(12)
C30 C31 C36 C35 177.3(8)
O4 C37 C38 C39 -47(2)
C38B C37 C38 C39 28(5)
C37 C38 C39 C40 39(3)
O4 C37 C38B C39B 16(3)
C38 C37 C38B C39B -98(6)
C37 C38B C39B C40 -36(3)
C38B C39B C40 O4 44(2)
C38B C39B C40 C39 -40(4)
C38 C39 C40 O4 -19(3)
C38 C39 C40 C39B 83(6)
O5 C41 C42 C43 52(2)
C41 C42 C43 C44 -26(3)
C42 C43 C44 O5 -4(3)
O5 C41B C42B C43B -65.7(14)
C41B C42B C43B C44B 50.2(19)
C42B C43B C44B O5 -15(2)
O2 Al1 Li1 O3 173.7(6)
N1 Al1 Li1 O3 -103.6(4)
N2 Al1 Li1 O3 96.1(4)
O1 Al1 Li1 O3 -5.4(6)
O3 Al1 Li1 O2 -173.7(6)
N1 Al1 Li1 O2 82.7(4)
N2 Al1 Li1 O2 -77.6(4)
O1 Al1 Li1 O2 -179.1(3)
O3 Al1 Li1 O5 105.4(8)
O2 Al1 Li1 O5 -80.9(7)
N1 Al1 Li1 O5 1.8(8)
N2 Al1 Li1 O5 -158.5(6)
O1 Al1 Li1 O5 100.0(7)
O3 Al1 Li1 O4 -65.6(6)
O2 Al1 Li1 O4 108.1(9)
N1 Al1 Li1 O4 -169.3(6)
N2 Al1 Li1 O4 30.5(8)
O1 Al1 Li1 O4 -71.0(9)
C7 C6 N1 C1 -6.1(9)
C11 C6 N1 C1 172.4(5)
C7 C6 N1 Al1 171.1(5)
C11 C6 N1 Al1 -10.3(7)
C2 C1 N1 C6 -58.8(8)
C5 C1 N1 C6 66.8(7)
C2 C1 N1 Al1 124.1(6)
C5 C1 N1 Al1 -110.4(6)
O3 Al1 N1 C6 96.0(5)
O2 Al1 N1 C6 -169.1(4)
N2 Al1 N1 C6 -54.8(5)
O1 Al1 N1 C6 13.8(4)
Li1 Al1 N1 C6 145.3(5)
O3 Al1 N1 C1 -86.8(5)
O2 Al1 N1 C1 8.0(5)
N2 Al1 N1 C1 122.4(5)
O1 Al1 N1 C1 -169.1(5)
Li1 Al1 N1 C1 -37.6(6)
C16 C17 N2 C18 -11.3(10)
C12 C17 N2 C18 169.4(6)
C16 C17 N2 Al1 155.4(6)
C12 C17 N2 Al1 -23.9(7)
C22 C18 N2 C17 71.9(8)
C19 C18 N2 C17 -52.7(8)
C22 C18 N2 Al1 -93.8(6)
C19 C18 N2 Al1 141.6(5)
O3 Al1 N2 C17 -57.7(5)
O2 Al1 N2 C17 -151.4(5)
N1 Al1 N2 C17 93.8(5)
O1 Al1 N2 C17 25.2(5)
Li1 Al1 N2 C17 -106.9(5)
O3 Al1 N2 C18 108.4(5)
O2 Al1 N2 C18 14.7(5)
N1 Al1 N2 C18 -100.0(5)
O1 Al1 N2 C18 -168.6(5)
Li1 Al1 N2 C18 59.2(6)
C13 C12 O1 C11 75.8(8)
C17 C12 O1 C11 -110.6(6)
C13 C12 O1 Al1 -156.5(6)
C17 C12 O1 Al1 17.1(6)
C10 C11 O1 C12 -42.2(8)
C6 C11 O1 C12 140.9(6)
C10 C11 O1 Al1 -169.3(5)
C6 C11 O1 Al1 13.9(6)
O3 Al1 O1 C12 92.7(4)
N1 Al1 O1 C12 -148.7(4)
N2 Al1 O1 C12 -23.1(4)
Li1 Al1 O1 C12 96.4(5)
O3 Al1 O1 C11 -133.6(4)
N1 Al1 O1 C11 -15.0(4)
N2 Al1 O1 C11 110.6(4)
Li1 Al1 O1 C11 -129.9(5)
C24 C23 O2 Al1 128.4(5)
C24 C23 O2 Li1 -69.9(8)
O3 Al1 O2 C23 170.7(5)
N1 Al1 O2 C23 52.7(5)
N2 Al1 O2 C23 -74.2(5)
Li1 Al1 O2 C23 166.4(6)
O3 Al1 O2 Li1 4.3(4)
N1 Al1 O2 Li1 -113.7(4)
N2 Al1 O2 Li1 119.4(4)
O3 Li1 O2 C23 -170.6(4)
O5 Li1 O2 C23 -43.6(10)
O4 Li1 O2 C23 87.5(9)
Al1 Li1 O2 C23 -166.5(6)
O3 Li1 O2 Al1 -4.1(4)
O5 Li1 O2 Al1 122.9(6)
O4 Li1 O2 Al1 -106.0(7)
C31 C30 O3 Al1 106.8(6)
C31 C30 O3 Li1 -59.9(8)
O2 Al1 O3 C30 -173.7(5)
N1 Al1 O3 C30 -69.5(6)
N2 Al1 O3 C30 83.1(6)
O1 Al1 O3 C30 6.7(5)
Li1 Al1 O3 C30 -169.3(8)
O2 Al1 O3 Li1 -4.4(4)
N1 Al1 O3 Li1 99.9(5)
N2 Al1 O3 Li1 -107.5(5)
O1 Al1 O3 Li1 176.0(5)
O2 Li1 O3 C30 175.1(5)
O5 Li1 O3 C30 63.4(10)
O4 Li1 O3 C30 -57.5(9)
Al1 Li1 O3 C30 170.9(6)
O2 Li1 O3 Al1 4.2(4)
O5 Li1 O3 Al1 -107.5(7)
O4 Li1 O3 Al1 131.6(5)
C39B C40 O4 C37 -36.8(16)
C39 C40 O4 C37 -10.2(16)
C39B C40 O4 Li1 130.0(14)
C39 C40 O4 Li1 156.6(14)
C38 C37 O4 C40 40.4(16)
C38B C37 O4 C40 13.3(17)
C38 C37 O4 Li1 -129.3(14)
C38B C37 O4 Li1 -156.3(15)
O3 Li1 O4 C40 159.8(9)
O2 Li1 O4 C40 -109.8(11)
O5 Li1 O4 C40 24.4(13)
Al1 Li1 O4 C40 -162.9(9)
O3 Li1 O4 C37 -34.4(10)
O2 Li1 O4 C37 56.0(10)
O5 Li1 O4 C37 -169.8(7)
Al1 Li1 O4 C37 3.0(11)
C42 C41 O5 C44B -4(3)
C42 C41 O5 C44 -56(2)
C42 C41 O5 C41B 56(2)
C42 C41 O5 Li1 160.2(13)
C43B C44B O5 C41 -2(3)
C43B C44B O5 C44 78(2)
C43B C44B O5 C41B -29(2)
C43B C44B O5 Li1 -168.2(14)
C43 C44 O5 C41 38(2)
C43 C44 O5 C44B -81.7(18)
C43 C44 O5 C41B 8(2)
C43 C44 O5 Li1 -178.2(12)
C42B C41B O5 C41 -67(3)
C42B C41B O5 C44B 62.4(17)
C42B C41B O5 C44 9(2)
C42B C41B O5 Li1 -164.9(12)
O3 Li1 O5 C41 -118.4(15)
O2 Li1 O5 C41 145.3(14)
O4 Li1 O5 C41 2.8(16)
Al1 Li1 O5 C41 -169.8(14)
O3 Li1 O5 C44B 46.7(14)
O2 Li1 O5 C44B -49.6(13)
O4 Li1 O5 C44B 168.0(11)
Al1 Li1 O5 C44B -4.7(13)
O3 Li1 O5 C44 106.0(14)
O2 Li1 O5 C44 9.8(15)
O4 Li1 O5 C44 -132.7(13)
Al1 Li1 O5 C44 54.6(15)
O3 Li1 O5 C41B -81.2(14)
O2 Li1 O5 C41B -177.4(12)
O4 Li1 O5 C41B 40.1(14)
Al1 Li1 O5 C41B -132.6(12)
